data_4132201
loop_
_publ_author_name
'Na, Hanah'
'Teets, Thomas S.'

_publ_section_title
;
 Highly Luminescent Cyclometalated Iridium Complexes Generated by
 Nucleophilic Addition to Coordinated Isocyanides.
;
_journal_issue 20
_journal_name_full 'Journal of the American Chemical Society'
_journal_page_first 6353
_journal_page_last 6360
_journal_paper_doi 10.1021/jacs.8b02416
_journal_volume 140
_journal_year 2018
_chemical_formula_sum 'C33 H24 F7 Ir N4'
_chemical_formula_weight 801.76
_space_group_crystal_system monoclinic
_space_group_IT_number 14
_space_group_name_Hall '-P 2ybc'
_space_group_name_H-M_alt 'P 1 21/c 1'
_atom_sites_solution_hydrogens mixed
_audit_creation_method SHELXL-2014/7
_cell_angle_alpha 90
_cell_angle_beta 99.2721(7)
_cell_angle_gamma 90
_cell_formula_units_Z 4
_cell_length_a 10.6293(6)
_cell_length_b 19.9421(11)
_cell_length_c 13.7025(8)
_cell_measurement_reflns_used 9898
_cell_measurement_temperature 123(2)
_cell_measurement_theta_max 27.49
_cell_measurement_theta_min 2.19
_cell_volume 2866.6(3)
_computing_cell_refinement 'Bruker SAINT'
_computing_data_collection 'Bruker APEX2'
_computing_data_reduction 'Bruker SAINT'
_computing_molecular_graphics 'Bruker SHELXTL'
_computing_publication_material 'Bruker SHELXTL'
_computing_structure_refinement 'SHELXL-2014/7 (Sheldrick, 2014)'
_computing_structure_solution 'SHELXS-97 (Sheldrick 2008)'
_diffrn_ambient_temperature 123(2)
_diffrn_measured_fraction_theta_full 0.999
_diffrn_measured_fraction_theta_max 0.994
_diffrn_measurement_device_type 'Bruker APEX-II CCD'
_diffrn_measurement_method '\f and \w scans'
_diffrn_radiation_type MoK\a
_diffrn_radiation_wavelength 0.71073
_diffrn_reflns_av_R_equivalents 0.0166
_diffrn_reflns_av_unetI/netI 0.0175
_diffrn_reflns_Laue_measured_fraction_full 0.999
_diffrn_reflns_Laue_measured_fraction_max 0.994
_diffrn_reflns_limit_h_max 13
_diffrn_reflns_limit_h_min -7
_diffrn_reflns_limit_k_max 25
_diffrn_reflns_limit_k_min -25
_diffrn_reflns_limit_l_max 17
_diffrn_reflns_limit_l_min -17
_diffrn_reflns_number 17581
_diffrn_reflns_point_group_measured_fraction_full 0.999
_diffrn_reflns_point_group_measured_fraction_max 0.994
_diffrn_reflns_theta_full 25.242
_diffrn_reflns_theta_max 27.507
_diffrn_reflns_theta_min 1.819
_exptl_absorpt_coefficient_mu 4.735
_exptl_absorpt_correction_T_max 0.7456
_exptl_absorpt_correction_T_min 0.4475
_exptl_absorpt_correction_type multi-scan
_exptl_absorpt_process_details sadabs
_exptl_crystal_colour yellow
_exptl_crystal_density_diffrn 1.858
_exptl_crystal_description block
_exptl_crystal_F_000 1560
_exptl_crystal_size_max 0.640
_exptl_crystal_size_mid 0.300
_exptl_crystal_size_min 0.150
_refine_diff_density_max 1.262
_refine_diff_density_min -1.531
_refine_diff_density_rms 0.085
_refine_ls_extinction_method none
_refine_ls_goodness_of_fit_ref 1.090
_refine_ls_hydrogen_treatment mixed
_refine_ls_matrix_type full
_refine_ls_number_parameters 414
_refine_ls_number_reflns 6539
_refine_ls_number_restraints 2
_refine_ls_restrained_S_all 1.090
_refine_ls_R_factor_all 0.0208
_refine_ls_R_factor_gt 0.0197
_refine_ls_shift/su_max 0.005
_refine_ls_shift/su_mean 0.000
_refine_ls_structure_factor_coef Fsqd
_refine_ls_weighting_details 'w=1/[\s^2^(Fo^2^)+(0.0196P)^2^+4.7524P] where P=(Fo^2^+2Fc^2^)/3'
_refine_ls_weighting_scheme calc
_refine_ls_wR_factor_gt 0.0466
_refine_ls_wR_factor_ref 0.0471
_reflns_Friedel_coverage 0.000
_reflns_number_gt 6315
_reflns_number_total 6539
_reflns_threshold_expression 'I > 2\s(I)'
_cod_data_source_file ja8b02416_si_002.cif
_cod_data_source_block 3a
_cod_original_sg_symbol_H-M 'P 21/c'
_cod_database_code 4132201
_shelx_shelxl_version_number 2014/7
_shelx_space_group_comment
; 
The symmetry employed for this shelxl refinement is uniquely defined 
by the following loop, which should always be used as a source of 
symmetry information in preference to the above space-group names. 
They are only intended as comments. 
;
_shelx_estimated_absorpt_t_min 0.152
_shelx_estimated_absorpt_t_max 0.537

loop_
_space_group_symop_operation_xyz
'x, y, z'
'-x, y+1/2, -z+1/2'
'-x, -y, -z'
'x, -y-1/2, z-1/2'

loop_
_atom_site_label
_atom_site_type_symbol
_atom_site_fract_x
_atom_site_fract_y
_atom_site_fract_z
_atom_site_U_iso_or_equiv
_atom_site_adp_type
_atom_site_occupancy
_atom_site_site_symmetry_order
_atom_site_calc_flag
_atom_site_refinement_flags_posn
_atom_site_refinement_flags_adp
Ir1 Ir 1.29481(2) -0.10214(2) 1.20501(2) 0.01096(3) Uani 1 1 d . .
F1 F 0.87716(16) -0.13007(9) 0.91434(12) 0.0304(4) Uani 1 1 d . .
F2 F 0.87444(16) -0.24609(9) 1.21007(13) 0.0330(4) Uani 1 1 d . .
F3 F 1.57001(17) -0.33542(8) 1.23835(13) 0.0310(4) Uani 1 1 d . .
F4 F 1.56829(15) -0.20829(9) 0.95241(12) 0.0284(4) Uani 1 1 d . .
F5 F 1.8102(2) -0.13691(11) 1.4621(2) 0.0599(7) Uani 1 1 d . .
F6 F 1.8512(2) -0.10852(12) 1.31939(18) 0.0548(6) Uani 1 1 d . .
F7 F 1.89995(16) -0.04324(10) 1.44232(15) 0.0379(4) Uani 1 1 d . .
N1 N 1.23460(19) -0.15383(10) 1.31818(14) 0.0129(4) Uani 1 1 d . .
N2 N 1.33832(19) -0.06515(10) 1.07540(15) 0.0147(4) Uani 1 1 d . .
N3 N 1.3134(2) 0.02345(10) 1.31289(16) 0.0176(4) Uani 1 1 d D .
H3 H 1.291(3) 0.0611(11) 1.339(2) 0.021(8) Uiso 1 1 d D .
N4 N 1.1064(2) 0.00732(11) 1.24076(16) 0.0185(4) Uani 1 1 d D .
H4 H 1.050(2) -0.0181(14) 1.207(2) 0.022 Uiso 1 1 d D U
C1 C 1.0576(2) 0.06686(13) 1.28548(19) 0.0198(5) Uani 1 1 d . .
H1A H 1.1037 0.1072 1.2683 0.024 Uiso 1 1 calc R U
H1B H 1.0723 0.0622 1.3584 0.024 Uiso 1 1 calc R U
C2 C 0.9162(3) 0.07491(14) 1.2483(2) 0.0237(5) Uani 1 1 d . .
H2A H 0.9028 0.0838 1.1762 0.028 Uiso 1 1 calc R U
H2B H 0.8718 0.0326 1.2592 0.028 Uiso 1 1 calc R U
C3 C 0.8594(3) 0.13166(16) 1.3000(3) 0.0344(7) Uani 1 1 d . .
H3A H 0.8682 0.1218 1.3709 0.052 Uiso 1 1 calc R U
H3B H 0.7689 0.1364 1.2724 0.052 Uiso 1 1 calc R U
H3C H 0.9042 0.1735 1.2903 0.052 Uiso 1 1 calc R U
C11 C 1.1177(2) -0.13417(11) 1.13642(17) 0.0131(4) Uani 1 1 d . .
C12 C 1.0549(2) -0.11820(12) 1.04101(19) 0.0171(5) Uani 1 1 d . .
H12 H 1.0937 -0.0889 1.0000 0.021 Uiso 1 1 calc R U
C13 C 0.9364(2) -0.14524(13) 1.00734(19) 0.0200(5) Uani 1 1 d . .
C14 C 0.8748(2) -0.18870(14) 1.0619(2) 0.0224(5) Uani 1 1 d . .
H14 H 0.7945 -0.2078 1.0359 0.027 Uiso 1 1 calc R U
C15 C 0.9354(2) -0.20303(13) 1.1560(2) 0.0198(5) Uani 1 1 d . .
C16 C 1.0536(2) -0.17616(12) 1.19590(18) 0.0152(5) Uani 1 1 d . .
C22 C 1.3017(2) -0.15751(12) 1.41088(18) 0.0161(5) Uani 1 1 d . .
H22 H 1.3822 -0.1359 1.4243 0.019 Uiso 1 1 calc R U
C23 C 1.2583(2) -0.19121(13) 1.48638(18) 0.0191(5) Uani 1 1 d . .
H23 H 1.3076 -0.1924 1.5507 0.023 Uiso 1 1 calc R U
C24 C 1.1413(3) -0.22337(13) 1.46711(19) 0.0214(5) Uani 1 1 d . .
H24 H 1.1089 -0.2466 1.5183 0.026 Uiso 1 1 calc R U
C25 C 1.0721(3) -0.22128(13) 1.3726(2) 0.0208(5) Uani 1 1 d . .
H25 H 0.9926 -0.2439 1.3583 0.025 Uiso 1 1 calc R U
C26 C 1.1193(2) -0.18580(11) 1.29778(18) 0.0145(4) Uani 1 1 d . .
C31 C 1.3968(2) -0.18096(11) 1.16185(17) 0.0130(4) Uani 1 1 d . .
C32 C 1.4396(2) -0.23851(12) 1.21668(18) 0.0164(5) Uani 1 1 d . .
H32 H 1.4096 -0.2479 1.2769 0.020 Uiso 1 1 calc R U
C33 C 1.5250(3) -0.28119(13) 1.1831(2) 0.0204(5) Uani 1 1 d . .
C34 C 1.5692(2) -0.27240(13) 1.0943(2) 0.0210(5) Uani 1 1 d . .
H34 H 1.6270 -0.3030 1.0721 0.025 Uiso 1 1 calc R U
C35 C 1.5248(2) -0.21673(13) 1.04006(18) 0.0188(5) Uani 1 1 d . .
C36 C 1.4417(2) -0.17025(12) 1.07073(18) 0.0146(4) Uani 1 1 d . .
C42 C 1.2987(2) -0.00454(12) 1.03718(19) 0.0194(5) Uani 1 1 d . .
H42 H 1.2576 0.0251 1.0762 0.023 Uiso 1 1 calc R U
C43 C 1.3158(3) 0.01572(14) 0.9436(2) 0.0233(5) Uani 1 1 d . .
H43 H 1.2864 0.0584 0.9189 0.028 Uiso 1 1 calc R U
C44 C 1.3764(3) -0.02709(14) 0.8865(2) 0.0238(6) Uani 1 1 d . .
H44 H 1.3889 -0.0143 0.8220 0.029 Uiso 1 1 calc R U
C45 C 1.4185(3) -0.08879(14) 0.92491(19) 0.0211(5) Uani 1 1 d . .
H45 H 1.4602 -0.1186 0.8865 0.025 Uiso 1 1 calc R U
C46 C 1.4000(2) -0.10748(12) 1.02018(18) 0.0152(5) Uani 1 1 d . .
C50 C 1.2256(2) -0.01479(12) 1.25527(17) 0.0148(4) Uani 1 1 d . .
C51 C 1.4603(2) -0.06306(12) 1.29020(17) 0.0141(4) Uani 1 1 d . .
C52 C 1.4399(2) -0.00051(12) 1.33312(18) 0.0158(5) Uani 1 1 d . .
C53 C 1.5347(3) 0.03554(13) 1.3931(2) 0.0219(5) Uani 1 1 d . .
H53 H 1.5162 0.0779 1.4191 0.026 Uiso 1 1 calc R U
C54 C 1.6568(3) 0.00863(13) 1.41433(19) 0.0214(5) Uani 1 1 d . .
H54 H 1.7230 0.0324 1.4550 0.026 Uiso 1 1 calc R U
C55 C 1.6805(2) -0.05357(13) 1.37514(18) 0.0183(5) Uani 1 1 d . .
C56 C 1.5834(2) -0.08825(12) 1.31355(18) 0.0162(5) Uani 1 1 d . .
H56 H 1.6026 -0.1303 1.2870 0.019 Uiso 1 1 calc R U
C57 C 1.8089(3) -0.08513(15) 1.3991(2) 0.0279(6) Uani 1 1 d . .

loop_
_atom_site_aniso_label
_atom_site_aniso_U_11
_atom_site_aniso_U_22
_atom_site_aniso_U_33
_atom_site_aniso_U_23
_atom_site_aniso_U_13
_atom_site_aniso_U_12
Ir1 0.01231(5) 0.00898(5) 0.01167(5) -0.00021(3) 0.00218(3) -0.00157(3)
F1 0.0263(9) 0.0375(10) 0.0237(8) 0.0070(7) -0.0074(7) -0.0012(7)
F2 0.0248(8) 0.0414(10) 0.0317(9) 0.0097(8) 0.0011(7) -0.0166(8)
F3 0.0390(10) 0.0215(8) 0.0320(9) 0.0033(7) 0.0046(7) 0.0127(7)
F4 0.0262(8) 0.0371(10) 0.0249(8) 0.0007(7) 0.0131(7) 0.0038(7)
F5 0.0311(11) 0.0472(13) 0.0952(19) 0.0406(13) -0.0086(11) 0.0023(9)
F6 0.0273(10) 0.0792(17) 0.0543(14) -0.0300(12) -0.0038(9) 0.0193(10)
F7 0.0186(8) 0.0425(11) 0.0481(11) -0.0030(9) -0.0083(8) -0.0058(8)
N1 0.0152(9) 0.0100(9) 0.0135(9) -0.0002(7) 0.0025(7) -0.0003(7)
N2 0.0131(9) 0.0136(9) 0.0169(10) 0.0025(8) 0.0003(7) -0.0031(7)
N3 0.0186(10) 0.0113(9) 0.0227(11) -0.0046(8) 0.0028(8) -0.0009(8)
N4 0.0189(11) 0.0149(10) 0.0214(11) -0.0051(8) 0.0023(8) -0.0004(8)
C1 0.0212(13) 0.0174(12) 0.0208(12) -0.0032(10) 0.0033(10) 0.0029(10)
C2 0.0212(13) 0.0259(14) 0.0246(13) 0.0002(11) 0.0058(10) 0.0032(11)
C3 0.0293(16) 0.0286(15) 0.0470(19) -0.0059(14) 0.0115(14) 0.0077(13)
C11 0.0137(11) 0.0088(10) 0.0174(11) -0.0019(8) 0.0042(8) 0.0015(8)
C12 0.0171(12) 0.0155(11) 0.0181(12) 0.0012(9) 0.0011(9) -0.0006(9)
C13 0.0185(12) 0.0204(12) 0.0189(12) -0.0002(10) -0.0032(9) 0.0051(10)
C14 0.0103(11) 0.0254(13) 0.0298(14) -0.0016(11) -0.0013(10) -0.0024(10)
C15 0.0156(12) 0.0199(12) 0.0249(13) 0.0012(10) 0.0061(10) -0.0043(9)
C16 0.0158(11) 0.0131(11) 0.0171(11) -0.0017(9) 0.0042(9) -0.0003(9)
C22 0.0157(11) 0.0168(11) 0.0156(11) -0.0016(9) 0.0018(9) -0.0019(9)
C23 0.0235(13) 0.0192(12) 0.0145(11) 0.0018(9) 0.0030(9) 0.0017(10)
C24 0.0264(13) 0.0205(12) 0.0189(12) 0.0047(10) 0.0082(10) -0.0031(10)
C25 0.0197(12) 0.0194(12) 0.0239(13) 0.0023(10) 0.0057(10) -0.0059(10)
C26 0.0156(11) 0.0114(10) 0.0170(11) -0.0020(9) 0.0038(9) 0.0003(9)
C31 0.0130(10) 0.0121(10) 0.0136(11) -0.0026(8) 0.0018(8) -0.0028(8)
C32 0.0197(12) 0.0137(11) 0.0158(11) -0.0003(9) 0.0032(9) -0.0007(9)
C33 0.0224(13) 0.0140(11) 0.0231(13) -0.0009(10) -0.0020(10) 0.0020(10)
C34 0.0165(12) 0.0193(12) 0.0278(14) -0.0054(10) 0.0051(10) 0.0011(10)
C35 0.0158(11) 0.0246(13) 0.0171(12) -0.0046(10) 0.0056(9) -0.0044(10)
C36 0.0125(11) 0.0151(11) 0.0163(11) -0.0009(9) 0.0027(8) -0.0033(9)
C42 0.0190(12) 0.0146(11) 0.0238(13) 0.0019(10) 0.0010(10) -0.0030(9)
C43 0.0239(13) 0.0198(12) 0.0247(13) 0.0081(10) 0.0001(10) -0.0062(10)
C44 0.0207(13) 0.0318(15) 0.0187(12) 0.0100(11) 0.0028(10) -0.0075(11)
C45 0.0192(12) 0.0277(13) 0.0171(12) 0.0017(10) 0.0055(10) -0.0047(10)
C46 0.0144(11) 0.0167(11) 0.0142(11) 0.0005(9) 0.0014(9) -0.0044(9)
C50 0.0181(11) 0.0123(10) 0.0142(11) 0.0024(9) 0.0033(9) -0.0012(9)
C51 0.0163(11) 0.0124(10) 0.0138(11) 0.0012(8) 0.0030(9) -0.0042(9)
C52 0.0160(11) 0.0137(11) 0.0179(11) 0.0013(9) 0.0031(9) -0.0014(9)
C53 0.0245(13) 0.0161(12) 0.0245(13) -0.0043(10) 0.0022(10) -0.0034(10)
C54 0.0209(12) 0.0218(13) 0.0205(12) -0.0024(10) -0.0001(10) -0.0069(10)
C55 0.0159(12) 0.0216(12) 0.0173(12) 0.0022(9) 0.0022(9) -0.0034(10)
C56 0.0195(12) 0.0139(11) 0.0159(11) 0.0008(9) 0.0053(9) -0.0023(9)
C57 0.0225(14) 0.0268(14) 0.0325(15) 0.0016(12) -0.0012(11) -0.0014(11)

loop_
_atom_type_symbol
_atom_type_description
_atom_type_scat_dispersion_real
_atom_type_scat_dispersion_imag
_atom_type_scat_source
C C 0.0033 0.0016 'International Tables Vol C Tables 4.2.6.8 and 6.1.1.4'
H H 0.0000 0.0000 'International Tables Vol C Tables 4.2.6.8 and 6.1.1.4'
N N 0.0061 0.0033 'International Tables Vol C Tables 4.2.6.8 and 6.1.1.4'
F F 0.0171 0.0103 'International Tables Vol C Tables 4.2.6.8 and 6.1.1.4'
Ir Ir -1.4442 7.9887 'International Tables Vol C Tables 4.2.6.8 and 6.1.1.4'

loop_
_geom_angle_atom_site_label_1
_geom_angle_atom_site_label_2
_geom_angle_atom_site_label_3
_geom_angle
N2 Ir1 N1 168.95(8)
N2 Ir1 C31 79.74(9)
N1 Ir1 C31 94.40(8)
N2 Ir1 C50 97.40(9)
N1 Ir1 C50 90.03(8)
C31 Ir1 C50 169.21(9)
N2 Ir1 C11 91.91(9)
N1 Ir1 C11 79.39(9)
C31 Ir1 C11 96.72(9)
C50 Ir1 C11 93.76(9)
N2 Ir1 C51 93.59(8)
N1 Ir1 C51 95.85(8)
C31 Ir1 C51 90.60(9)
C50 Ir1 C51 79.15(9)
C11 Ir1 C51 171.53(9)
C22 N1 C26 119.0(2)
C22 N1 Ir1 123.75(16)
C26 N1 Ir1 117.26(16)
C42 N2 C46 118.8(2)
C42 N2 Ir1 123.87(17)
C46 N2 Ir1 116.95(16)
C50 N3 C52 117.9(2)
C50 N4 C1 126.8(2)
N4 C1 C2 110.1(2)
C3 C2 C1 111.8(2)
C12 C11 C16 117.9(2)
C12 C11 Ir1 127.97(18)
C16 C11 Ir1 114.12(17)
C13 C12 C11 119.6(2)
F1 C13 C14 117.3(2)
F1 C13 C12 119.1(2)
C14 C13 C12 123.6(2)
C15 C14 C13 116.6(2)
F2 C15 C14 116.6(2)
F2 C15 C16 120.4(2)
C14 C15 C16 123.0(2)
C15 C16 C11 119.2(2)
C15 C16 C26 125.7(2)
C11 C16 C26 115.1(2)
N1 C22 C23 122.9(2)
C22 C23 C24 118.8(2)
C25 C24 C23 119.3(2)
C24 C25 C26 120.1(2)
N1 C26 C25 119.9(2)
N1 C26 C16 113.9(2)
C25 C26 C16 126.1(2)
C32 C31 C36 117.8(2)
C32 C31 Ir1 127.75(18)
C36 C31 Ir1 113.95(17)
C33 C32 C31 120.0(2)
F3 C33 C32 119.8(2)
F3 C33 C34 116.8(2)
C32 C33 C34 123.5(2)
C35 C34 C33 116.2(2)
F4 C35 C34 116.1(2)
F4 C35 C36 120.3(2)
C34 C35 C36 123.6(2)
C35 C36 C31 119.0(2)
C35 C36 C46 125.8(2)
C31 C36 C46 115.1(2)
N2 C42 C43 122.6(2)
C42 C43 C44 119.1(2)
C45 C44 C43 119.0(2)
C44 C45 C46 120.3(3)
N2 C46 C45 120.1(2)
N2 C46 C36 113.6(2)
C45 C46 C36 126.2(2)
N4 C50 N3 116.8(2)
N4 C50 Ir1 128.12(18)
N3 C50 Ir1 115.00(17)
C56 C51 C52 115.2(2)
C56 C51 Ir1 131.89(18)
C52 C51 Ir1 112.89(17)
C53 C52 C51 123.9(2)
C53 C52 N3 121.1(2)
C51 C52 N3 115.0(2)
C54 C53 C52 119.1(2)
C55 C54 C53 118.9(2)
C54 C55 C56 120.6(2)
C54 C55 C57 120.5(2)
C56 C55 C57 118.8(2)
C51 C56 C55 122.2(2)
F6 C57 F7 105.4(2)
F6 C57 F5 106.7(3)
F7 C57 F5 105.2(2)
F6 C57 C55 112.7(2)
F7 C57 C55 113.8(2)
F5 C57 C55 112.3(2)

loop_
_geom_bond_atom_site_label_1
_geom_bond_atom_site_label_2
_geom_bond_distance
Ir1 N2 2.044(2)
Ir1 N1 2.049(2)
Ir1 C31 2.050(2)
Ir1 C50 2.053(2)
Ir1 C11 2.065(2)
Ir1 C51 2.098(2)
F1 C13 1.362(3)
F2 C15 1.364(3)
F3 C33 1.362(3)
F4 C35 1.365(3)
F5 C57 1.345(4)
F6 C57 1.330(4)
F7 C57 1.342(3)
N1 C22 1.355(3)
N1 C26 1.369(3)
N2 C42 1.357(3)
N2 C46 1.369(3)
N3 C50 1.356(3)
N3 C52 1.412(3)
N4 C50 1.326(3)
N4 C1 1.469(3)
C1 C2 1.515(4)
C2 C3 1.512(4)
C11 C12 1.406(3)
C11 C16 1.418(3)
C12 C13 1.379(4)
C13 C14 1.378(4)
C14 C15 1.375(4)
C15 C16 1.394(3)
C16 C26 1.470(3)
C22 C23 1.374(3)
C23 C24 1.386(4)
C24 C25 1.383(4)
C25 C26 1.403(3)
C31 C32 1.407(3)
C31 C36 1.423(3)
C32 C33 1.377(4)
C33 C34 1.384(4)
C34 C35 1.377(4)
C35 C36 1.392(3)
C36 C46 1.464(3)
C42 C43 1.384(4)
C43 C44 1.385(4)
C44 C45 1.384(4)
C45 C46 1.402(3)
C51 C56 1.390(3)
C51 C52 1.411(3)
C52 C53 1.392(3)
C53 C54 1.392(4)
C54 C55 1.391(4)
C55 C56 1.406(3)
C55 C57 1.490(4)
